data_7206658
loop_
_publ_author_name
'Sekiya, Ryo'
'Nishikiori, Shin-ichi'

_publ_section_title
;
 Synthesis, X-ray crystal structures and inclusion properties of a
 hydrogen-bonded coordination polymer [Ni(SCN)2(pppeH)2]&#x00B7;(guest)x
;
_journal_issue 21
_journal_name_full CrystEngComm
_journal_page_first 6405
_journal_paper_doi 10.1039/c1ce05566f
_journal_volume 13
_journal_year 2011
_chemical_formula_moiety 'C30 H22 N4 Ni O4 S2, C12 H8 Br2'
_chemical_formula_sum 'C42 H30 Br2 N4 Ni O4 S2'
_chemical_formula_weight 937.35
_chemical_name_systematic
;
?
;
_space_group_IT_number 2
_symmetry_cell_setting triclinic
_symmetry_Int_Tables_number 2
_symmetry_space_group_name_Hall '-P 1'
_symmetry_space_group_name_H-M 'P -1'
_atom_sites_solution_hydrogens geom
_atom_sites_solution_primary direct
_atom_sites_solution_secondary difmap
_audit_creation_date 2009-11-11T14:08:58-00:00
_audit_creation_method 'WinGX routine CIF_UPDATE'
_cell_angle_alpha 87.171(12)
_cell_angle_beta 35.532(7)
_cell_angle_gamma 84.060(10)
_cell_formula_units_Z 2
_cell_length_a 10.268(2)
_cell_length_b 11.0835(7)
_cell_length_c 28.807(4)
_cell_measurement_temperature 153(2)
_cell_measurement_theta_max 29.96
_cell_measurement_theta_min 1.22
_cell_volume 1891.6(6)
_computing_cell_refinement RAPID-AUTO
_computing_data_collection RAPID-AUTO
_computing_data_reduction RAPID-AUTO
_computing_structure_refinement 'SHELXL-97 (Sheldrick, 1997)'
_computing_structure_solution 'SHELXS-97 (Sheldrick, 1997)'
_diffrn_ambient_temperature 153(2)
_diffrn_measured_fraction_theta_full 0.969
_diffrn_measured_fraction_theta_max 0.969
_diffrn_measurement_device_type 'RIGAKU RAXIS-RAPID'
_diffrn_measurement_method \w
_diffrn_radiation_monochromator graphite
_diffrn_radiation_probe x-ray
_diffrn_radiation_source 'sealed tube'
_diffrn_radiation_type MoK\a
_diffrn_radiation_wavelength 0.71069
_diffrn_reflns_av_R_equivalents 0.0380
_diffrn_reflns_av_unetI/netI 0.0497
_diffrn_reflns_limit_h_max 0
_diffrn_reflns_limit_h_min -14
_diffrn_reflns_limit_k_max 15
_diffrn_reflns_limit_k_min -15
_diffrn_reflns_limit_l_max 23
_diffrn_reflns_limit_l_min -40
_diffrn_reflns_number 21211
_diffrn_reflns_theta_full 29.96
_diffrn_reflns_theta_max 29.96
_diffrn_reflns_theta_min 1.22
_exptl_absorpt_coefficient_mu 2.785
_exptl_absorpt_correction_T_max 0.8733
_exptl_absorpt_correction_T_min 0.5312
_exptl_absorpt_correction_type multi-scan
_exptl_absorpt_process_details 'ABSCOR (Higashi, 1995)'
_exptl_crystal_colour 'pale green'
_exptl_crystal_density_diffrn 1.646
_exptl_crystal_density_method 'not measured'
_exptl_crystal_description block
_exptl_crystal_F_000 944
_exptl_crystal_size_max 0.26
_exptl_crystal_size_mid 0.12
_exptl_crystal_size_min 0.05
_refine_diff_density_max 1.041
_refine_diff_density_min -1.046
_refine_diff_density_rms 0.142
_refine_ls_extinction_method none
_refine_ls_goodness_of_fit_ref 1.033
_refine_ls_hydrogen_treatment constr
_refine_ls_matrix_type full
_refine_ls_number_parameters 499
_refine_ls_number_reflns 10659
_refine_ls_number_restraints 0
_refine_ls_restrained_S_all 1.033
_refine_ls_R_factor_all 0.0783
_refine_ls_R_factor_gt 0.0437
_refine_ls_shift/su_max 0.001
_refine_ls_shift/su_mean 0.000
_refine_ls_structure_factor_coef Fsqd
_refine_ls_weighting_details 'calc w=1/[\s^2^(Fo^2^)+(0.0631P)^2^+1.7699P] where P=(Fo^2^+2Fc^2^)/3'
_refine_ls_weighting_scheme calc
_refine_ls_wR_factor_gt 0.1048
_refine_ls_wR_factor_ref 0.124
_reflns_number_gt 7627
_reflns_number_total 10659
_reflns_threshold_expression >2sigma(I)
_cod_data_source_file c1ce05566f.txt
_cod_data_source_block dibromobiphenyl
_cod_depositor_comments
;
The following automatic conversions were performed:

'_symmetry_cell_setting' value 'Triclinic' changed to 'triclinic'
according to /home/saulius/struct/CIF-dictionaries/cif_core.dic
dictionary named 'cif_core.dic' version 2.4.1 from
2010-06-29.

'_diffrn_radiation_probe' value 'X-ray' changed to
'x-ray' according to
/home/saulius/struct/CIF-dictionaries/cif_core.dic dictionary named
'cif_core.dic' version 2.4.1 from 2010-06-29.

Automatic conversion script
Id: cif_fix_values 1715 2011-07-08 13:25:40Z adriana 
;
_cod_original_cell_volume 1891.7(5)
_cod_database_code 7206658

loop_
_symmetry_equiv_pos_as_xyz
'x, y, z'
'-x, -y, -z'

loop_
_atom_site_label
_atom_site_type_symbol
_atom_site_fract_x
_atom_site_fract_y
_atom_site_fract_z
_atom_site_U_iso_or_equiv
_atom_site_adp_type
_atom_site_occupancy
_atom_site_symmetry_multiplicity
_atom_site_calc_flag
_atom_site_refinement_flags
Br2 Br -1.14584(7) 0.58130(4) 0.66126(2) 0.03980(11) Uani 1 1 d .
Ni2 Ni 0 0.5 0 0.01307(11) Uani 1 2 d S
Ni1 Ni 0 0 0 0.01270(11) Uani 1 2 d S
Br1 Br 0.35651(6) 0.22562(4) 0.04360(2) 0.03378(10) Uani 1 1 d .
S1 S -0.36464(12) 0.40330(7) 0.12141(4) 0.02012(15) Uani 1 1 d .
S2 S 0.35363(12) 0.09533(6) -0.08355(4) 0.01810(15) Uani 1 1 d .
C41 C 0.2089(5) 0.2900(3) 0.70790(17) 0.0182(6) Uani 1 1 d .
H41 H 0.3468 0.2867 0.6846 0.022 Uiso 1 1 calc R
C33 C 0.0046(5) 0.3621(3) 0.83836(17) 0.0156(5) Uani 1 1 d .
C1 C -0.2683(5) 0.2618(3) 0.08195(17) 0.0152(5) Uani 1 1 d .
N21 N 0.0051(4) 0.4373(2) 0.93069(14) 0.0149(4) Uani 1 1 d .
N2 N 0.1901(4) 0.3427(2) -0.03367(15) 0.0169(5) Uani 1 1 d .
O31 O 0.0836(4) 0.1741(3) 0.53142(14) 0.0303(5) Uani 1 1 d .
H231 H 0.082 0.1576 0.5038 0.045 Uiso 1 1 calc R
O12 O -0.2459(4) 0.1406(2) 0.52814(14) 0.0292(5) Uani 1 1 d .
H212 H -0.2451 0.1523 0.5565 0.044 Uiso 1 1 calc R
N11 N -0.0715(4) -0.0175(2) 0.09214(15) 0.0172(5) Uani 1 1 d .
C36 C 0.0075(5) 0.3255(3) 0.78842(17) 0.0154(5) Uani 1 1 d .
O11 O 0.1278(4) 0.1251(3) 0.43087(15) 0.0334(6) Uani 1 1 d .
N1 N -0.1990(4) 0.1635(2) 0.05408(15) 0.0169(5) Uani 1 1 d .
C2 C 0.2563(5) 0.2403(3) -0.05357(17) 0.0151(5) Uani 1 1 d .
C19 C -0.1610(5) 0.0735(3) 0.36027(18) 0.0193(6) Uani 1 1 d .
C23 C -0.0084(6) 0.1023(3) 0.39511(19) 0.0241(6) Uani 1 1 d .
H23 H 0.1414 0.0908 0.3403 0.029 Uiso 1 1 calc R
C40 C 0.2121(5) 0.2591(3) 0.66083(18) 0.0210(6) Uani 1 1 d .
H40 H 0.3521 0.235 0.6059 0.025 Uiso 1 1 calc R
C43 C -0.1520(5) 0.2242(3) 0.66333(19) 0.0233(6) Uani 1 1 d .
H43 H -0.301 0.2408 0.718 0.028 Uiso 1 1 calc R
C42 C 0.0224(5) 0.2295(3) 0.64147(18) 0.0188(6) Uani 1 1 d .
H42 H 0.1685 0.2093 0.5867 0.023 Uiso 1 1 calc R
C38 C -0.1914(5) 0.2986(3) 0.77439(18) 0.0210(6) Uani 1 1 d .
H38 H -0.3294 0.3022 0.7977 0.025 Uiso 1 1 calc R
C12 C 0.0724(5) -0.0541(3) 0.12791(18) 0.0193(6) Uani 1 1 d .
H12 H 0.1929 -0.0877 0.1128 0.023 Uiso 1 1 calc R
C44 C -0.1192(5) 0.1934(3) 0.60496(19) 0.0219(6) Uani 1 1 d .
C11 C 0.0927(5) -0.0621(3) 0.07447(18) 0.0197(6) Uani 1 1 d .
H11 H 0.2288 -0.1008 0.023 0.024 Uiso 1 1 calc R
C13 C -0.1221(5) 0.0026(3) 0.20331(17) 0.0166(5) Uani 1 1 d .
C15 C -0.2655(5) 0.0309(3) 0.16649(18) 0.0203(6) Uani 1 1 d .
H15 H -0.3864 0.0587 0.1809 0.024 Uiso 1 1 calc R
C16 C -0.1398(5) 0.0253(3) 0.25881(17) 0.0175(6) Uani 1 1 d .
C22 C -0.1795(5) 0.0980(3) 0.41501(19) 0.0213(6) Uani 1 1 d .
H22 H -0.3275 0.1121 0.4701 0.026 Uiso 1 1 calc R
O32 O -0.2888(4) 0.1895(3) 0.62868(15) 0.0347(6) Uani 1 1 d .
C17 C 0.0569(5) 0.0225(3) 0.22893(18) 0.0208(6) Uani 1 1 d .
H17 H 0.2001 0.0042 0.1735 0.025 Uiso 1 1 calc R
C37 C -0.1935(5) 0.3285(3) 0.82092(17) 0.0192(6) Uani 1 1 d .
H37 H -0.3336 0.3517 0.876 0.023 Uiso 1 1 calc R
C14 C -0.2992(5) 0.0428(3) 0.22353(18) 0.0207(6) Uani 1 1 d .
H14 H -0.4402 0.0776 0.2756 0.025 Uiso 1 1 calc R
C39 C 0.0118(5) 0.2631(3) 0.69317(17) 0.0170(5) Uani 1 1 d .
C24 C -0.0429(5) 0.1242(3) 0.45460(19) 0.0236(6) Uani 1 1 d .
C31 C -0.1760(5) 0.4633(3) 0.95492(18) 0.0198(6) Uani 1 1 d .
H31 H -0.3064 0.5082 1.0046 0.024 Uiso 1 1 calc R
C18 C 0.0450(5) 0.0460(3) 0.27888(19) 0.0228(6) Uani 1 1 d .
H18 H 0.1801 0.0433 0.2573 0.027 Uiso 1 1 calc R
C100 C 0.0975(6) 0.2958(3) 0.1497(2) 0.0258(7) Uani 1 1 d .
C32 C -0.1816(5) 0.4281(3) 0.91118(18) 0.0183(6) Uani 1 1 d .
H32 H -0.3136 0.4492 0.9311 0.022 Uiso 1 1 calc R
C105 C -0.1065(6) 0.3152(3) 0.1850(2) 0.0284(7) Uani 1 1 d .
H105 H -0.1158 0.2955 0.1561 0.034 Uiso 1 1 calc R
C20 C -0.3575(5) 0.0759(3) 0.39042(19) 0.0232(6) Uani 1 1 d .
H20 H -0.5003 0.0937 0.446 0.028 Uiso 1 1 calc R
C21 C -0.3470(5) 0.0524(3) 0.34027(18) 0.0219(6) Uani 1 1 d .
H21 H -0.4822 0.055 0.3619 0.026 Uiso 1 1 calc R
C106 C -0.4902(6) 0.4420(3) 0.3913(2) 0.0275(7) Uani 1 1 d .
C35 C 0.1846(5) 0.3728(3) 0.86040(18) 0.0211(6) Uani 1 1 d .
H35 H 0.3149 0.3537 0.8416 0.025 Uiso 1 1 calc R
C108 C -0.7070(6) 0.4558(3) 0.5250(2) 0.0332(8) Uani 1 1 d .
H108 H -0.722 0.4348 0.5615 0.04 Uiso 1 1 calc R
C34 C 0.1919(5) 0.3323(3) 0.81358(18) 0.0222(6) Uani 1 1 d .
H34 H 0.3223 0.2848 0.7651 0.027 Uiso 1 1 calc R
C102 C -0.0754(6) 0.3749(3) 0.2683(2) 0.0294(7) Uani 1 1 d .
H102 H -0.064 0.3957 0.2965 0.035 Uiso 1 1 calc R
C101 C 0.1157(6) 0.3269(3) 0.1902(2) 0.0297(7) Uani 1 1 d .
H101 H 0.2574 0.3155 0.1646 0.036 Uiso 1 1 calc R
C103 C -0.2856(6) 0.3933(3) 0.3068(2) 0.0257(7) Uani 1 1 d .
C111 C -0.6622(6) 0.5184(3) 0.4186(2) 0.0305(7) Uani 1 1 d .
H111 H -0.6467 0.5411 0.3822 0.037 Uiso 1 1 calc R
C109 C -0.8763(6) 0.5299(4) 0.5506(2) 0.0323(8) Uani 1 1 d .
C104 C -0.2963(6) 0.3640(3) 0.2632(2) 0.0277(7) Uani 1 1 d .
H104 H -0.4364 0.3777 0.2878 0.033 Uiso 1 1 calc R
C107 C -0.5155(6) 0.4126(3) 0.4456(2) 0.0307(7) Uani 1 1 d .
H107 H -0.3991 0.3619 0.4279 0.037 Uiso 1 1 calc R
C110 C -0.8564(6) 0.5620(3) 0.4985(2) 0.0324(8) Uani 1 1 d .
H110 H -0.9731 0.6132 0.5166 0.039 Uiso 1 1 calc R

loop_
_atom_site_aniso_label
_atom_site_aniso_U_11
_atom_site_aniso_U_22
_atom_site_aniso_U_33
_atom_site_aniso_U_23
_atom_site_aniso_U_13
_atom_site_aniso_U_12
Br2 0.0343(2) 0.0417(2) 0.0332(2) -0.00304(16) -0.02525(18) -0.00306(16)
Ni2 0.0152(2) 0.0117(2) 0.0153(2) -0.00274(18) -0.0131(2) 0.00131(18)
Ni1 0.0149(2) 0.0117(2) 0.0144(2) -0.00176(17) -0.0126(2) 0.00078(18)
Br1 0.03052(19) 0.0347(2) 0.03024(18) 0.00051(14) -0.02371(17) -0.00040(14)
S1 0.0178(3) 0.0146(3) 0.0182(3) -0.0040(3) -0.0127(3) 0.0010(3)
S2 0.0151(3) 0.0135(3) 0.0217(3) -0.0031(3) -0.0142(3) 0.0015(2)
C41 0.0160(13) 0.0249(15) 0.0169(13) -0.0016(11) -0.0142(12) 0.0005(11)
C33 0.0180(13) 0.0153(13) 0.0167(13) -0.0001(10) -0.0148(12) -0.0018(10)
C1 0.0141(12) 0.0166(13) 0.0151(12) 0.0020(10) -0.0119(11) -0.0028(10)
N21 0.0153(11) 0.0154(11) 0.0148(11) -0.0009(9) -0.0125(10) -0.0008(9)
N2 0.0173(11) 0.0156(12) 0.0196(12) -0.0015(9) -0.0155(11) 0.0005(9)
O31 0.0256(12) 0.0501(16) 0.0202(11) -0.0065(10) -0.0199(11) 0.0033(11)
O12 0.0256(12) 0.0470(15) 0.0204(11) -0.0048(10) -0.0198(11) -0.0010(11)
N11 0.0198(12) 0.0176(12) 0.0180(12) -0.0003(9) -0.0162(11) -0.0009(9)
C36 0.0188(13) 0.0155(13) 0.0170(13) -0.0012(10) -0.0156(12) -0.0014(10)
O11 0.0251(12) 0.0570(18) 0.0266(12) -0.0081(11) -0.0230(11) 0.0037(11)
N1 0.0170(11) 0.0169(12) 0.0175(11) -0.0003(9) -0.0141(10) -0.0020(9)
C2 0.0145(12) 0.0177(13) 0.0167(13) -0.0007(10) -0.0134(12) -0.0010(10)
C19 0.0216(14) 0.0229(15) 0.0191(14) -0.0020(11) -0.0180(13) 0.0018(11)
C23 0.0259(16) 0.0325(18) 0.0195(14) -0.0013(12) -0.0197(14) -0.0011(13)
C40 0.0181(14) 0.0303(16) 0.0162(13) -0.0030(12) -0.0144(13) 0.0008(12)
C43 0.0204(14) 0.0352(18) 0.0164(14) -0.0055(12) -0.0155(13) 0.0018(12)
C42 0.0195(14) 0.0218(15) 0.0165(13) -0.0005(11) -0.0148(12) -0.0019(11)
C38 0.0188(14) 0.0284(16) 0.0192(14) -0.0005(12) -0.0161(13) -0.0026(12)
C12 0.0244(15) 0.0203(14) 0.0223(14) -0.0020(11) -0.0211(14) 0.0024(11)
C44 0.0224(15) 0.0279(16) 0.0215(14) -0.0041(12) -0.0193(13) 0.0018(12)
C11 0.0193(14) 0.0205(14) 0.0200(14) -0.0030(11) -0.0164(13) 0.0025(11)
C13 0.0177(13) 0.0198(14) 0.0152(13) 0.0001(10) -0.0139(12) -0.0019(11)
C15 0.0183(14) 0.0267(16) 0.0199(14) -0.0006(12) -0.0165(13) 0.0000(11)
C16 0.0203(14) 0.0194(14) 0.0195(14) -0.0007(11) -0.0177(13) 0.0002(11)
C22 0.0250(15) 0.0246(15) 0.0209(14) -0.0037(12) -0.0201(14) 0.0016(12)
O32 0.0240(12) 0.0611(18) 0.0256(12) -0.0135(12) -0.0219(11) 0.0069(11)
C17 0.0166(13) 0.0286(16) 0.0169(14) -0.0018(11) -0.0137(12) 0.0017(11)
C37 0.0141(13) 0.0300(16) 0.0124(12) -0.0034(11) -0.0105(12) -0.0005(11)
C14 0.0165(13) 0.0297(16) 0.0166(13) -0.0024(11) -0.0137(12) 0.0001(12)
C39 0.0186(13) 0.0188(14) 0.0167(13) -0.0004(10) -0.0149(12) -0.0019(11)
C24 0.0258(15) 0.0290(17) 0.0223(15) -0.0036(12) -0.0210(14) 0.0016(13)
C31 0.0184(14) 0.0223(15) 0.0200(14) -0.0070(11) -0.0160(13) 0.0037(11)
C18 0.0199(14) 0.0333(17) 0.0211(15) -0.0011(12) -0.0180(13) 0.0001(12)
C100 0.0296(17) 0.0218(16) 0.0295(17) 0.0071(13) -0.0247(15) -0.0065(13)
C32 0.0170(13) 0.0213(14) 0.0206(14) -0.0020(11) -0.0161(12) -0.0003(11)
C105 0.0300(17) 0.0307(18) 0.0302(17) 0.0085(14) -0.0254(16) -0.0102(14)
C20 0.0192(14) 0.0332(17) 0.0179(14) -0.0032(12) -0.0152(13) 0.0001(12)
C21 0.0175(14) 0.0305(17) 0.0191(14) -0.0038(12) -0.0153(13) 0.0007(12)
C106 0.0267(16) 0.0240(16) 0.0326(18) 0.0050(13) -0.0241(16) -0.0076(13)
C35 0.0176(13) 0.0277(16) 0.0208(14) -0.0090(12) -0.0164(13) 0.0054(12)
C108 0.0358(19) 0.0310(19) 0.0344(19) 0.0076(15) -0.0286(18) -0.0101(15)
C34 0.0201(14) 0.0304(17) 0.0194(14) -0.0072(12) -0.0169(13) 0.0039(12)
C102 0.0316(18) 0.0314(18) 0.0343(18) 0.0062(14) -0.0286(17) -0.0073(14)
C101 0.0263(17) 0.0312(18) 0.0339(18) 0.0061(14) -0.0250(16) -0.0054(14)
C103 0.0284(16) 0.0191(15) 0.0312(17) 0.0060(13) -0.0244(15) -0.0069(12)
C111 0.0316(18) 0.0294(18) 0.0322(18) 0.0045(14) -0.0263(17) -0.0053(14)
C109 0.0277(17) 0.035(2) 0.0290(17) 0.0014(14) -0.0216(16) -0.0077(15)
C104 0.0257(16) 0.0295(18) 0.0338(18) 0.0049(14) -0.0254(16) -0.0050(13)
C107 0.0300(18) 0.0304(18) 0.0305(18) 0.0068(14) -0.0243(16) -0.0074(14)
C110 0.0297(18) 0.0301(19) 0.0366(19) 0.0006(15) -0.0268(17) -0.0028(14)

loop_
_atom_type_symbol
_atom_type_description
_atom_type_scat_dispersion_real
_atom_type_scat_dispersion_imag
_atom_type_scat_source
C C 0.0033 0.0016 'International Tables Vol C Tables 4.2.6.8 and 6.1.1.4'
H H 0 0 'International Tables Vol C Tables 4.2.6.8 and 6.1.1.4'
N N 0.0061 0.0033 'International Tables Vol C Tables 4.2.6.8 and 6.1.1.4'
O O 0.0106 0.006 'International Tables Vol C Tables 4.2.6.8 and 6.1.1.4'
S S 0.1246 0.1234 'International Tables Vol C Tables 4.2.6.8 and 6.1.1.4'
Br Br -0.2901 2.4595 'International Tables Vol C Tables 4.2.6.8 and 6.1.1.4'
Ni Ni 0.3393 1.1124 'International Tables Vol C Tables 4.2.6.8 and 6.1.1.4'

loop_
_geom_angle_atom_site_label_1
_geom_angle_atom_site_label_2
_geom_angle_atom_site_label_3
_geom_angle
_geom_angle_site_symmetry_1
_geom_angle_site_symmetry_3
N2 Ni2 N2 180 2_565 .
N2 Ni2 N21 91.23(10) 2_565 1_554
N2 Ni2 N21 88.77(10) . 1_554
N2 Ni2 N21 88.77(10) 2_565 2_566
N2 Ni2 N21 91.23(10) . 2_566
N21 Ni2 N21 180.00(7) 1_554 2_566
N2 Ni2 S1 91.23(7) 2_565 2_565
N2 Ni2 S1 88.77(7) . 2_565
N21 Ni2 S1 90.50(7) 1_554 2_565
N21 Ni2 S1 89.50(7) 2_566 2_565
N2 Ni2 S1 88.77(7) 2_565 .
N2 Ni2 S1 91.23(7) . .
N21 Ni2 S1 89.50(7) 1_554 .
N21 Ni2 S1 90.50(7) 2_566 .
S1 Ni2 S1 180.00(3) 2_565 .
N1 Ni1 N1 180.00(14) 2 .
N1 Ni1 N11 89.14(10) 2 2
N1 Ni1 N11 90.86(10) . 2
N1 Ni1 N11 90.86(10) 2 .
N1 Ni1 N11 89.14(10) . .
N11 Ni1 N11 180.00(13) 2 .
N1 Ni1 S2 86.40(7) 2 .
N1 Ni1 S2 93.60(7) . .
N11 Ni1 S2 90.32(7) 2 .
N11 Ni1 S2 89.68(7) . .
N1 Ni1 S2 93.60(7) 2 2
N1 Ni1 S2 86.40(7) . 2
N11 Ni1 S2 89.68(7) 2 2
N11 Ni1 S2 90.32(7) . 2
S2 Ni1 S2 180.00(4) . 2
C1 S1 Ni2 97.68(10) . .
C2 S2 Ni1 101.71(10) . .
C36 C41 C40 121.1(3) . .
C36 C41 H41 119.5 . .
C40 C41 H41 119.5 . .
C32 C33 C34 116.5(3) . .
C32 C33 C36 122.0(3) . .
C34 C33 C36 121.5(3) . .
N1 C1 S1 179.3(2) . .
C35 N21 C31 116.0(2) . .
C35 N21 Ni2 123.46(19) . 1_556
C31 N21 Ni2 120.49(19) . 1_556
C2 N2 Ni2 155.9(2) . .
C44 O31 H231 109.5 . .
C24 O12 H212 109.5 . .
C15 N11 C11 117.2(3) . .
C15 N11 Ni1 122.4(2) . .
C11 N11 Ni1 119.6(2) . .
C41 C36 C37 117.8(3) . .
C41 C36 C33 121.1(2) . .
C37 C36 C33 121.1(3) . .
C1 N1 Ni1 160.3(2) . .
N2 C2 S2 178.9(3) . .
C18 C19 C20 118.0(3) . .
C18 C19 C22 122.6(3) . .
C20 C19 C22 119.4(3) . .
C22 C23 C24 122.7(3) . .
C22 C23 H23 118.7 . .
C24 C23 H23 118.7 . .
C41 C40 C39 121.0(3) . .
C41 C40 H40 119.5 . .
C39 C40 H40 119.5 . .
C42 C43 C44 121.7(3) . .
C42 C43 H43 119.1 . .
C44 C43 H43 119.1 . .
C43 C42 C39 126.8(3) . .
C43 C42 H42 116.6 . .
C39 C42 H42 116.6 . .
C37 C38 C39 120.7(3) . .
C37 C38 H38 119.6 . .
C39 C38 H38 119.6 . .
C11 C12 C13 120.5(3) . .
C11 C12 H12 119.7 . .
C13 C12 H12 119.7 . .
O32 C44 O31 123.1(3) . .
O32 C44 C43 119.2(3) . .
O31 C44 C43 117.7(3) . .
N11 C11 C12 122.9(3) . .
N11 C11 H11 118.6 . .
C12 C11 H11 118.6 . .
C12 C13 C14 116.6(3) . .
C12 C13 C16 121.9(3) . .
C14 C13 C16 121.5(3) . .
N11 C15 C14 123.5(3) . .
N11 C15 H15 118.3 . .
C14 C15 H15 118.3 . .
C21 C16 C17 118.2(3) . .
C21 C16 C13 121.8(3) . .
C17 C16 C13 119.9(3) . .
C23 C22 C19 126.4(3) . .
C23 C22 H22 116.8 . .
C19 C22 H22 116.8 . .
C18 C17 C16 121.0(3) . .
C18 C17 H17 119.5 . .
C16 C17 H17 119.5 . .
C38 C37 C36 121.4(3) . .
C38 C37 H37 119.3 . .
C36 C37 H37 119.3 . .
C15 C14 C13 119.2(3) . .
C15 C14 H14 120.4 . .
C13 C14 H14 120.4 . .
C38 C39 C40 118.0(3) . .
C38 C39 C42 122.7(3) . .
C40 C39 C42 119.3(3) . .
O11 C24 O12 123.5(3) . .
O11 C24 C23 118.6(3) . .
O12 C24 C23 117.8(3) . .
N21 C31 C32 123.5(3) . .
N21 C31 H31 118.3 . .
C32 C31 H31 118.3 . .
C17 C18 C19 121.3(3) . .
C17 C18 H18 119.4 . .
C19 C18 H18 119.4 . .
C101 C100 C105 121.4(3) . .
C101 C100 Br1 119.5(3) . .
C105 C100 Br1 119.1(3) . .
C31 C32 C33 120.4(3) . .
C31 C32 H32 119.8 . .
C33 C32 H32 119.8 . .
C104 C105 C100 118.8(3) . .
C104 C105 H105 120.6 . .
C100 C105 H105 120.6 . .
C21 C20 C19 121.1(3) . .
C21 C20 H20 119.4 . .
C19 C20 H20 119.4 . .
C16 C21 C20 120.4(3) . .
C16 C21 H21 119.8 . .
C20 C21 H21 119.8 . .
C107 C106 C111 118.0(3) . .
C107 C106 C103 120.5(3) . .
C111 C106 C103 121.4(3) . .
N21 C35 C34 124.2(3) . .
N21 C35 H35 117.9 . .
C34 C35 H35 117.9 . .
C109 C108 C107 119.2(4) . .
C109 C108 H108 120.4 . .
C107 C108 H108 120.4 . .
C35 C34 C33 119.4(3) . .
C35 C34 H34 120.3 . .
C33 C34 H34 120.3 . .
C101 C102 C103 121.2(3) . .
C101 C102 H102 119.4 . .
C103 C102 H102 119.4 . .
C102 C101 C100 119.1(3) . .
C102 C101 H101 120.5 . .
C100 C101 H101 120.5 . .
C104 C103 C102 118.1(3) . .
C104 C103 C106 121.2(3) . .
C102 C103 C106 120.7(3) . .
C106 C111 C110 121.2(4) . .
C106 C111 H111 119.4 . .
C110 C111 H111 119.4 . .
C110 C109 C108 121.2(3) . .
C110 C109 Br2 120.1(3) . .
C108 C109 Br2 118.7(3) . .
C105 C104 C103 121.3(3) . .
C105 C104 H104 119.3 . .
C103 C104 H104 119.3 . .
C108 C107 C106 121.3(4) . .
C108 C107 H107 119.3 . .
C106 C107 H107 119.3 . .
C109 C110 C111 119.0(3) . .
C109 C110 H110 120.5 . .
C111 C110 H110 120.5 . .

loop_
_geom_bond_atom_site_label_1
_geom_bond_atom_site_label_2
_geom_bond_distance
_geom_bond_site_symmetry_2
Br2 C109 1.908(4) .
Ni2 N2 2.042(2) 2_565
Ni2 N2 2.042(2) .
Ni2 N21 2.105(2) 1_554
Ni2 N21 2.105(2) 2_566
Ni2 S1 2.5587(10) 2_565
Ni2 S1 2.5587(10) .
Ni1 N1 2.053(2) 2
Ni1 N1 2.053(2) .
Ni1 N11 2.105(2) 2
Ni1 N11 2.105(2) .
Ni1 S2 2.5325(10) .
Ni1 S2 2.5325(10) 2
Br1 C100 1.897(4) .
S1 C1 1.659(3) .
S2 C2 1.651(3) .
C41 C36 1.388(4) .
C41 C40 1.389(4) .
C41 H41 0.95 .
C33 C32 1.388(4) .
C33 C34 1.406(4) .
C33 C36 1.490(4) .
C1 N1 1.156(4) .
N21 C35 1.343(4) .
N21 C31 1.351(4) .
N21 Ni2 2.105(2) 1_556
N2 C2 1.162(4) .
O31 C44 1.282(4) .
O31 H231 0.84 .
O12 C24 1.280(4) .
O12 H212 0.84 .
N11 C15 1.338(4) .
N11 C11 1.342(4) .
C36 C37 1.408(4) .
O11 C24 1.263(4) .
C19 C18 1.389(4) .
C19 C20 1.402(4) .
C19 C22 1.463(4) .
C23 C22 1.339(4) .
C23 C24 1.468(4) .
C23 H23 0.95 .
C40 C39 1.403(4) .
C40 H40 0.95 .
C43 C42 1.338(4) .
C43 C44 1.473(4) .
C43 H43 0.95 .
C42 C39 1.467(4) .
C42 H42 0.95 .
C38 C37 1.379(4) .
C38 C39 1.399(4) .
C38 H38 0.95 .
C12 C11 1.382(4) .
C12 C13 1.384(4) .
C12 H12 0.95 .
C44 O32 1.256(4) .
C11 H11 0.95 .
C13 C14 1.407(4) .
C13 C16 1.486(4) .
C15 C14 1.387(4) .
C15 H15 0.95 .
C16 C21 1.391(4) .
C16 C17 1.408(4) .
C22 H22 0.95 .
C17 C18 1.377(4) .
C17 H17 0.95 .
C37 H37 0.95 .
C14 H14 0.95 .
C31 C32 1.384(4) .
C31 H31 0.95 .
C18 H18 0.95 .
C100 C101 1.386(5) .
C100 C105 1.389(5) .
C32 H32 0.95 .
C105 C104 1.386(5) .
C105 H105 0.95 .
C20 C21 1.394(4) .
C20 H20 0.95 .
C21 H21 0.95 .
C106 C107 1.388(5) .
C106 C111 1.396(5) .
C106 C103 1.483(5) .
C35 C34 1.383(4) .
C35 H35 0.95 .
C108 C109 1.386(5) .
C108 C107 1.386(5) .
C108 H108 0.95 .
C34 H34 0.95 .
C102 C101 1.383(5) .
C102 C103 1.402(5) .
C102 H102 0.95 .
C101 H101 0.95 .
C103 C104 1.402(5) .
C111 C110 1.396(5) .
C111 H111 0.95 .
C109 C110 1.371(5) .
C104 H104 0.95 .
C107 H107 0.95 .
C110 H110 0.95 .
